data_7151627
loop_
_publ_author_name
'Tripathi, Santosh K.'
'Sharma, Sagar'
'Singh, Harkesh B.'
'Butcher, Ray J.'

_publ_section_title
;
 2-Phenoxyethanol derived diselenide and related compounds; synthesis
 of a seven-membered seleninate ester.
;
_journal_issue 2
_journal_name_full 'Organic &amp; biomolecular chemistry'
_journal_page_first 581
_journal_page_last 587
_journal_paper_doi 10.1039/C0OB00038H
_journal_volume 9
_journal_year 2011
_chemical_formula_sum 'C20 H26 O6 Se2'
_chemical_formula_weight 520.33
_chemical_name_systematic
;
?
;
_space_group_IT_number 15
_symmetry_cell_setting monoclinic
_symmetry_space_group_name_Hall '-C 2yc'
_symmetry_space_group_name_H-M 'C 1 2/c 1'
_atom_sites_solution_hydrogens geom
_atom_sites_solution_primary direct
_atom_sites_solution_secondary difmap
_audit_creation_method SHELXL-97
_cell_angle_alpha 90.00
_cell_angle_beta 93.682(9)
_cell_angle_gamma 90.00
_cell_formula_units_Z 8
_cell_length_a 15.8140(12)
_cell_length_b 15.1093(14)
_cell_length_c 18.2919(13)
_cell_measurement_reflns_used 5311
_cell_measurement_temperature 193(2)
_cell_measurement_theta_max 26.35
_cell_measurement_theta_min 2.65
_cell_volume 4361.6(6)
_computing_cell_refinement 'Stoe IPDS V2.63'
_computing_data_collection 'Stoe IPDS V2.63'
_computing_data_reduction 'Stoe IPDS V2.63'
_computing_molecular_graphics 'Siemens SHELXTL'
_computing_publication_material 'Siemens SHELXTL'
_computing_structure_refinement 'SHELXL-97 (Sheldrick, 1997)'
_computing_structure_solution 'SIR97 (Giacovazzo et al., 1997)'
_diffrn_ambient_temperature 193(2)
_diffrn_measured_fraction_theta_full 0.479
_diffrn_measured_fraction_theta_max 0.479
_diffrn_measurement_device_type 'Stoe IPDS'
_diffrn_measurement_method \F-Oscillation
_diffrn_radiation_monochromator graphite
_diffrn_radiation_source 'fine-focus sealed tube'
_diffrn_radiation_type MoK\a
_diffrn_radiation_wavelength 0.71073
_diffrn_reflns_av_R_equivalents 0.1160
_diffrn_reflns_av_sigmaI/netI 0.1127
_diffrn_reflns_limit_h_max 20
_diffrn_reflns_limit_h_min -20
_diffrn_reflns_limit_k_max 19
_diffrn_reflns_limit_k_min -19
_diffrn_reflns_limit_l_max 23
_diffrn_reflns_limit_l_min -23
_diffrn_reflns_number 23241
_diffrn_reflns_theta_full 26.73
_diffrn_reflns_theta_max 26.73
_diffrn_reflns_theta_min 2.58
_exptl_absorpt_coefficient_mu 3.423
_exptl_absorpt_correction_T_max 0.16904
_exptl_absorpt_correction_T_min 0.12155
_exptl_absorpt_correction_type multi-scan
_exptl_crystal_colour yellow
_exptl_crystal_density_diffrn 1.585
_exptl_crystal_density_method 'not measured'
_exptl_crystal_description block
_exptl_crystal_F_000 2096
_exptl_crystal_size_max 0.60
_exptl_crystal_size_mid 0.40
_exptl_crystal_size_min 0.35
_refine_diff_density_max 2.929
_refine_diff_density_min -0.593
_refine_diff_density_rms 0.131
_refine_ls_extinction_method none
_refine_ls_goodness_of_fit_ref 1.008
_refine_ls_hydrogen_treatment constr
_refine_ls_matrix_type full
_refine_ls_number_parameters 255
_refine_ls_number_reflns 4609
_refine_ls_number_restraints 0
_refine_ls_restrained_S_all 1.008
_refine_ls_R_factor_all 0.1194
_refine_ls_R_factor_gt 0.0622
_refine_ls_shift/su_max 0.000
_refine_ls_shift/su_mean 0.000
_refine_ls_structure_factor_coef Fsqd
_refine_ls_weighting_details 'w=1/[\s^2^(Fo^2^)+(0.0700P)^2^+0.0000P] where P=(Fo^2^+2Fc^2^)/3'
_refine_ls_weighting_scheme calc
_refine_ls_wR_factor_gt 0.1445
_refine_ls_wR_factor_ref 0.1582
_reflns_number_gt 2475
_reflns_number_total 4609
_reflns_threshold_expression >2sigma(I)
_cod_data_source_file C0OB00038H.TXT
_cod_data_source_block 22
_cod_depositor_comments
;
The following automatic conversions were performed:
'_symmetry_cell_setting' value 'Monoclinic' changed to 'monoclinic'
according to '/home/saulius/struct/CIF-dictionaries/cif_core.dic'
dictionary named 'cif_core.dic' version 2.4.1 from 2010-06-29.

Automatic conversion script
Id: cif_fix_enum 1555 2011-01-17 13:19:09Z saulius 

The following automatic conversions were performed:

'_refine_ls_weighting_scheme' value 'calc
w=1/[\s^2^(Fo^2^)+(0.0700P)^2^+0.0000P] where P=(Fo^2^+2Fc^2^)/3' was
changed to 'calc'. New tag '_refine_ls_weighting_details' was
created. The value of the new tag was set to
'w=1/[\s^2^(Fo^2^)+(0.0700P)^2^+0.0000P] where P=(Fo^2^+2Fc^2^)/3'.

Automatic conversion script
Id: cif_fix_values 3143 2015-03-26 13:38:13Z robertas 
;
_cod_original_sg_symbol_H-M C2/c
_cod_database_code 7151627

loop_
_symmetry_equiv_pos_as_xyz
'x, y, z'
'-x, y, -z+1/2'
'x+1/2, y+1/2, z'
'-x+1/2, y+1/2, -z+1/2'
'-x, -y, -z'
'x, -y, z-1/2'
'-x+1/2, -y+1/2, -z'
'x+1/2, -y+1/2, z-1/2'

loop_
_atom_site_label
_atom_site_type_symbol
_atom_site_fract_x
_atom_site_fract_y
_atom_site_fract_z
_atom_site_U_iso_or_equiv
_atom_site_adp_type
_atom_site_occupancy
_atom_site_calc_flag
_atom_site_refinement_flags
_atom_site_disorder_assembly
_atom_site_disorder_group
Se1 Se 0.41656(5) 0.04119(5) 0.17047(4) 0.0397(2) Uani 1 d . . .
Se2 Se 0.37051(5) 0.16151(6) 0.23452(5) 0.0421(2) Uani 1 d . . .
O1 O 0.4363(3) -0.0698(3) 0.0490(3) 0.0374(12) Uani 1 d . . .
O2 O 0.5091(3) -0.2309(3) 0.1004(3) 0.0488(14) Uani 1 d . . .
O3 O 0.6460(4) -0.2223(4) 0.1582(4) 0.0667(18) Uani 1 d . . .
O4 O 0.2764(3) 0.2421(3) 0.3435(3) 0.0410(13) Uani 1 d . . .
O5 O 0.3752(3) 0.3390(4) 0.4524(3) 0.0491(14) Uani 1 d . . .
O6 O 0.4776(4) 0.4255(4) 0.4004(4) 0.0656(18) Uani 1 d . . .
C1 C 0.3519(4) 0.0512(5) 0.0778(4) 0.0344(16) Uani 1 d . . .
C2 C 0.2888(4) 0.1128(5) 0.0608(5) 0.044(2) Uani 1 d . . .
H2 H 0.2755 0.1571 0.0951 0.053 Uiso 1 calc R . .
C3 C 0.2453(5) 0.1083(6) -0.0077(5) 0.055(2) Uani 1 d . . .
H3 H 0.2011 0.1494 -0.0198 0.066 Uiso 1 calc R . .
C4 C 0.2648(5) 0.0467(6) -0.0571(5) 0.054(2) Uani 1 d . . .
H4 H 0.2339 0.0448 -0.1033 0.065 Uiso 1 calc R . .
C5 C 0.3297(5) -0.0148(5) -0.0415(4) 0.0423(19) Uani 1 d . . .
H5 H 0.3434 -0.0573 -0.0771 0.051 Uiso 1 calc R . .
C6 C 0.3734(4) -0.0127(5) 0.0261(4) 0.0389(18) Uani 1 d . . .
C7 C 0.4589(5) -0.1394(5) 0.0018(5) 0.045(2) Uani 1 d . . .
H7A H 0.4734 -0.1151 -0.0461 0.054 Uiso 1 calc R . .
H7B H 0.4108 -0.1809 -0.0068 0.054 Uiso 1 calc R . .
C8 C 0.5327(5) -0.1861(5) 0.0374(5) 0.046(2) Uani 1 d . . .
H8A H 0.5552 -0.2290 0.0026 0.055 Uiso 1 calc R . .
H8B H 0.5780 -0.1429 0.0511 0.055 Uiso 1 calc R . .
C9 C 0.5769(6) -0.2753(5) 0.1382(6) 0.057(2) Uani 1 d . . .
H9A H 0.5560 -0.3024 0.1829 0.068 Uiso 1 calc R . .
H9B H 0.5959 -0.3240 0.1069 0.068 Uiso 1 calc R . .
C10 C 0.6254(8) -0.1558(7) 0.2098(6) 0.083(3) Uani 1 d . . .
H10A H 0.5869 -0.1124 0.1857 0.124 Uiso 1 calc R . .
H10B H 0.6773 -0.1260 0.2287 0.124 Uiso 1 calc R . .
H10C H 0.5977 -0.1834 0.2505 0.124 Uiso 1 calc R . .
C11 C 0.2628(4) 0.1202(5) 0.2651(4) 0.0374(17) Uani 1 d . . .
C12 C 0.2194(5) 0.0484(5) 0.2372(4) 0.0404(18) Uani 1 d . . .
H12 H 0.2434 0.0133 0.2007 0.048 Uiso 1 calc R . .
C13 C 0.1419(5) 0.0260(5) 0.2611(5) 0.046(2) Uani 1 d . . .
H13 H 0.1125 -0.0241 0.2410 0.055 Uiso 1 calc R . .
C14 C 0.1069(5) 0.0756(5) 0.3138(5) 0.047(2) Uani 1 d . . .
H14 H 0.0529 0.0602 0.3299 0.056 Uiso 1 calc R . .
C15 C 0.1499(4) 0.1487(5) 0.3440(5) 0.0410(19) Uani 1 d . . .
H15 H 0.1262 0.1827 0.3813 0.049 Uiso 1 calc R . .
C16 C 0.2276(4) 0.1708(5) 0.3189(4) 0.0362(17) Uani 1 d . . .
C17 C 0.2403(5) 0.2994(5) 0.3955(5) 0.045(2) Uani 1 d . . .
H17A H 0.2308 0.2673 0.4415 0.054 Uiso 1 calc R . .
H17B H 0.1857 0.3241 0.3754 0.054 Uiso 1 calc R . .
C18 C 0.3066(5) 0.3728(5) 0.4091(5) 0.047(2) Uani 1 d . . .
H18A H 0.3260 0.3940 0.3617 0.057 Uiso 1 calc R . .
H18B H 0.2812 0.4233 0.4342 0.057 Uiso 1 calc R . .
C19 C 0.4407(6) 0.4032(6) 0.4627(6) 0.062(3) Uani 1 d . . .
H19A H 0.4167 0.4573 0.4840 0.074 Uiso 1 calc R . .
H19B H 0.4847 0.3800 0.4986 0.074 Uiso 1 calc R . .
C20 C 0.5166(6) 0.3520(7) 0.3677(6) 0.067(3) Uani 1 d . . .
H20A H 0.5545 0.3222 0.4044 0.101 Uiso 1 calc R . .
H20B H 0.5494 0.3727 0.3273 0.101 Uiso 1 calc R . .
H20C H 0.4729 0.3105 0.3488 0.101 Uiso 1 calc R . .

loop_
_atom_site_aniso_label
_atom_site_aniso_U_11
_atom_site_aniso_U_22
_atom_site_aniso_U_33
_atom_site_aniso_U_23
_atom_site_aniso_U_13
_atom_site_aniso_U_12
Se1 0.0282(4) 0.0586(5) 0.0320(4) -0.0075(4) -0.0003(3) 0.0078(4)
Se2 0.0283(4) 0.0546(5) 0.0439(5) -0.0132(4) 0.0067(3) -0.0040(3)
O1 0.035(3) 0.046(3) 0.032(3) -0.009(2) 0.000(2) 0.005(2)
O2 0.049(3) 0.047(3) 0.052(4) 0.002(3) 0.011(3) -0.007(3)
O3 0.062(4) 0.062(4) 0.075(5) 0.010(4) -0.001(4) -0.005(3)
O4 0.036(3) 0.045(3) 0.043(3) -0.017(3) 0.011(2) 0.000(2)
O5 0.044(3) 0.051(3) 0.052(4) 0.002(3) -0.004(3) -0.003(3)
O6 0.064(4) 0.056(4) 0.077(5) 0.014(4) 0.003(4) -0.018(3)
C1 0.026(3) 0.049(4) 0.028(4) 0.002(3) 0.000(3) -0.003(3)
C2 0.028(4) 0.061(5) 0.044(5) 0.000(4) 0.005(3) -0.003(4)
C3 0.029(4) 0.075(6) 0.059(6) 0.023(5) -0.007(4) 0.001(4)
C4 0.047(5) 0.085(7) 0.031(5) 0.000(5) -0.004(4) -0.020(5)
C5 0.046(5) 0.057(5) 0.023(4) -0.003(4) -0.008(3) -0.015(4)
C6 0.034(4) 0.056(5) 0.027(4) 0.001(4) 0.004(3) -0.020(3)
C7 0.046(5) 0.048(5) 0.044(5) -0.012(4) 0.007(4) -0.012(4)
C8 0.049(5) 0.051(5) 0.039(5) -0.007(4) 0.014(4) 0.004(4)
C9 0.065(6) 0.038(5) 0.067(7) 0.007(4) 0.003(5) 0.004(4)
C10 0.101(9) 0.082(7) 0.063(7) -0.003(6) -0.016(6) 0.002(7)
C11 0.025(3) 0.049(4) 0.037(5) 0.007(4) 0.000(3) 0.003(3)
C12 0.042(4) 0.051(5) 0.028(4) -0.007(4) 0.004(3) -0.008(4)
C13 0.045(5) 0.051(5) 0.043(5) -0.006(4) 0.010(4) -0.015(4)
C14 0.028(4) 0.055(5) 0.057(6) 0.012(4) 0.005(4) -0.004(4)
C15 0.029(4) 0.049(5) 0.047(5) -0.001(4) 0.013(3) 0.006(3)
C16 0.030(3) 0.042(4) 0.036(4) -0.001(3) 0.001(3) 0.006(3)
C17 0.032(4) 0.063(5) 0.039(5) 0.000(4) 0.005(3) 0.015(4)
C18 0.047(5) 0.043(4) 0.052(6) -0.011(4) 0.001(4) 0.014(4)
C19 0.066(6) 0.049(5) 0.069(7) -0.012(5) -0.005(5) -0.013(5)
C20 0.061(6) 0.084(7) 0.058(7) 0.023(6) 0.021(5) -0.009(5)

loop_
_atom_type_symbol
_atom_type_description
_atom_type_scat_dispersion_real
_atom_type_scat_dispersion_imag
_atom_type_scat_source
C C 0.0033 0.0016 'International Tables Vol C Tables 4.2.6.8 and 6.1.1.4'
H H 0.0000 0.0000 'International Tables Vol C Tables 4.2.6.8 and 6.1.1.4'
O O 0.0106 0.0060 'International Tables Vol C Tables 4.2.6.8 and 6.1.1.4'
Se Se -0.0929 2.2259 'International Tables Vol C Tables 4.2.6.8 and 6.1.1.4'

loop_
_geom_angle_atom_site_label_1
_geom_angle_atom_site_label_2
_geom_angle_atom_site_label_3
_geom_angle
_geom_angle_site_symmetry_1
_geom_angle_site_symmetry_3
_geom_angle_publ_flag
C1 Se1 Se2 102.6(2) . . ?
C11 Se2 Se1 101.9(2) . . ?
C6 O1 C7 119.3(6) . . ?
C8 O2 C9 113.4(6) . . ?
C9 O3 C10 111.8(8) . . ?
C16 O4 C17 116.7(5) . . ?
C18 O5 C19 111.0(6) . . ?
C19 O6 C20 112.5(7) . . ?
C2 C1 C6 120.8(7) . . ?
C2 C1 Se1 125.7(6) . . ?
C6 C1 Se1 113.5(5) . . ?
C1 C2 C3 118.5(8) . . ?
C4 C3 C2 121.1(8) . . ?
C3 C4 C5 121.3(8) . . ?
C6 C5 C4 119.1(8) . . ?
O1 C6 C5 125.2(7) . . ?
O1 C6 C1 115.5(6) . . ?
C5 C6 C1 119.3(7) . . ?
O1 C7 C8 107.9(7) . . ?
O2 C8 C7 110.3(7) . . ?
O3 C9 O2 114.7(7) . . ?
C12 C11 C16 119.1(7) . . ?
C12 C11 Se2 125.5(6) . . ?
C16 C11 Se2 115.4(6) . . ?
C11 C12 C13 121.1(7) . . ?
C14 C13 C12 120.0(7) . . ?
C13 C14 C15 120.4(7) . . ?
C14 C15 C16 118.8(7) . . ?
O4 C16 C15 124.7(7) . . ?
O4 C16 C11 114.7(6) . . ?
C15 C16 C11 120.6(7) . . ?
O4 C17 C18 104.3(6) . . ?
O5 C18 C17 108.9(6) . . ?
O6 C19 O5 114.0(8) . . ?

loop_
_geom_bond_atom_site_label_1
_geom_bond_atom_site_label_2
_geom_bond_distance
_geom_bond_site_symmetry_2
_geom_bond_publ_flag
Se1 C1 1.929(7) . ?
Se1 Se2 2.3060(11) . ?
Se2 C11 1.930(7) . ?
O1 C6 1.361(9) . ?
O1 C7 1.422(9) . ?
O2 C8 1.408(10) . ?
O2 C9 1.409(10) . ?
O3 C9 1.385(10) . ?
O3 C10 1.431(12) . ?
O4 C16 1.384(8) . ?
O4 C17 1.432(9) . ?
O5 C18 1.399(9) . ?
O5 C19 1.422(10) . ?
O6 C19 1.356(12) . ?
O6 C20 1.422(11) . ?
C1 C2 1.386(10) . ?
C1 C6 1.408(10) . ?
C2 C3 1.391(12) . ?
C3 C4 1.347(12) . ?
C4 C5 1.400(12) . ?
C5 C6 1.378(10) . ?
C7 C8 1.479(11) . ?
C11 C12 1.365(10) . ?
C11 C16 1.390(10) . ?
C12 C13 1.370(10) . ?
C13 C14 1.366(11) . ?
C14 C15 1.392(11) . ?
C15 C16 1.380(10) . ?
C17 C18 1.535(11) . ?

loop_
_cod_related_entry_id
_cod_related_entry_database
_cod_related_entry_code
1 ChemSpider 26993293
